data_7101780
loop_
_publ_author_name
'G\'omez-Bujedo, Silvia'
'Alcarazo, Manuel'
'Pichon, Christophe'
'Alvarez, Eleuterio'
'Fern\'andez, Rosario'
'Lassaletta, Jos\'e M'

_publ_section_title
;
 Isoquinolin-1-ylidenes as electronically tuneable ligands.
;
_journal_issue 11
_journal_name_full 'Chemical communications (Cambridge, England)'
_journal_page_first 1180
_journal_page_last 1182
_journal_paper_doi 10.1039/b617037d
_journal_year 2007
_chemical_absolute_configuration rmad
_chemical_formula_moiety 'C25 H27 Cl N Rh'
_chemical_formula_sum 'C25 H27 Cl N Rh'
_chemical_formula_weight 479.84
_chemical_name_systematic
;
?
;
_space_group_IT_number 92
_symmetry_cell_setting tetragonal
_symmetry_space_group_name_Hall 'P 4abw 2nw'
_symmetry_space_group_name_H-M 'P 41 21 2'
_atom_sites_solution_hydrogens geom
_atom_sites_solution_primary direct
_atom_sites_solution_secondary difmap
_audit_creation_method SHELXL-97
_cell_angle_alpha 90.00
_cell_angle_beta 90.00
_cell_angle_gamma 90.00
_cell_formula_units_Z 8
_cell_length_a 10.6791(1)
_cell_length_b 10.6791(1)
_cell_length_c 36.8984(6)
_cell_measurement_reflns_used 6239
_cell_measurement_temperature 173(2)
_cell_measurement_theta_max 30.27
_cell_measurement_theta_min 2.92
_cell_volume 4208.01(9)
_computing_cell_refinement 'SAINT+ v. 7.06 a (Bruker AXS, 2003)'
_computing_data_collection 'APEX-W2K-NT v. 1.0 (Bruker AXS, 2004)'
_computing_data_reduction 'SAINT+ v. 7.06 a (Bruker AXS, 2001)'
_computing_molecular_graphics 'XP, SHELXTL v. 6.10 (Bruker, 2000)'
_computing_publication_material 'XCIF, SHELXTL v. 6.12 (Bruker, 2001)'
_computing_structure_refinement 'SHELXL-97 (Sheldrick, 1997)'
_computing_structure_solution 'SHELXS-97 (Sheldrick, 1990)'
_diffrn_ambient_temperature 173(2)
_diffrn_detector_area_resol_mean 8.26
_diffrn_measured_fraction_theta_full 0.985
_diffrn_measured_fraction_theta_max 0.985
_diffrn_measurement_device_type 'Bruker SMART APEX CCD system'
_diffrn_measurement_method '\w rotations with narrow frames'
_diffrn_radiation_monochromator graphite
_diffrn_radiation_source 'fine-focus sealed tube'
_diffrn_radiation_type MoK\a
_diffrn_radiation_wavelength 0.71073
_diffrn_reflns_av_R_equivalents 0.0217
_diffrn_reflns_av_sigmaI/netI 0.0265
_diffrn_reflns_limit_h_max 9
_diffrn_reflns_limit_h_min -15
_diffrn_reflns_limit_k_max 14
_diffrn_reflns_limit_k_min -9
_diffrn_reflns_limit_l_max 51
_diffrn_reflns_limit_l_min -51
_diffrn_reflns_number 24766
_diffrn_reflns_theta_full 30.49
_diffrn_reflns_theta_max 30.49
_diffrn_reflns_theta_min 2.92
_diffrn_standards_number 0
_exptl_absorpt_coefficient_mu 0.949
_exptl_absorpt_correction_T_max 0.8042
_exptl_absorpt_correction_T_min 0.6747
_exptl_absorpt_correction_type multi-scan
_exptl_absorpt_process_details
;
Correction for absorption, crystal decay (insignificant) and effects of
the CCD detector by semi-empirical method from equivalents using program
SADABS (G.M. Sheldrick, 1996, Univ. of Goettingen, Germany).
;
_exptl_crystal_colour yellow
_exptl_crystal_density_diffrn 1.515
_exptl_crystal_density_method 'not measured'
_exptl_crystal_description prism
_exptl_crystal_F_000 1968
_exptl_crystal_size_max 0.45
_exptl_crystal_size_mid 0.31
_exptl_crystal_size_min 0.24
_refine_diff_density_max 0.408
_refine_diff_density_min -0.381
_refine_diff_density_rms 0.049
_refine_ls_abs_structure_details 'Flack H D (1983), Acta Cryst. A39, 876-881'
_refine_ls_abs_structure_Flack -0.020(19)
_refine_ls_extinction_method none
_refine_ls_goodness_of_fit_ref 1.055
_refine_ls_hydrogen_treatment constr
_refine_ls_matrix_type full
_refine_ls_number_parameters 253
_refine_ls_number_reflns 6277
_refine_ls_number_restraints 0
_refine_ls_restrained_S_all 1.055
_refine_ls_R_factor_all 0.0244
_refine_ls_R_factor_gt 0.0216
_refine_ls_shift/su_max 0.008
_refine_ls_shift/su_mean 0.000
_refine_ls_structure_factor_coef Fsqd
_refine_ls_weighting_details 'calc w=1/[\s^2^(Fo^2^)+(0.0223P)^2^+0.8337P] where P=(Fo^2^+2Fc^2^)/3'
_refine_ls_weighting_scheme calc
_refine_ls_wR_factor_gt 0.0487
_refine_ls_wR_factor_ref 0.0493
_reflns_number_gt 5826
_reflns_number_total 6277
_reflns_threshold_expression >2sigma(I)
_cod_data_source_file b617037d.txt
_cod_data_source_block 11a
_cod_depositor_comments
;
The following automatic conversions were performed:
'_symmetry_cell_setting' value 'Tetragonal' changed to 'tetragonal'
according to '/home/saulius/struct/CIF-dictionaries/cif_core.dic'
dictionary named 'cif_core.dic' version 2.4.1 from 2010-06-29.

Automatic conversion script
Id: cif_fix_enum 1527 2010-12-29 10:47:43Z saulius 
;
_cod_original_sg_symbol_H-M P4(1)2(1)2
_cod_database_code 7101780

loop_
_symmetry_equiv_pos_as_xyz
'x, y, z'
'-x, -y, z+1/2'
'-y+1/2, x+1/2, z+1/4'
'y+1/2, -x+1/2, z+3/4'
'-x+1/2, y+1/2, -z+1/4'
'x+1/2, -y+1/2, -z+3/4'
'y, x, -z'
'-y, -x, -z+1/2'

loop_
_atom_site_label
_atom_site_type_symbol
_atom_site_fract_x
_atom_site_fract_y
_atom_site_fract_z
_atom_site_U_iso_or_equiv
_atom_site_adp_type
_atom_site_occupancy
_atom_site_symmetry_multiplicity
_atom_site_calc_flag
_atom_site_refinement_flags
Rh1 Rh 0.756421(12) 0.819232(11) 0.795203(3) 0.02082(4) Uani 1 1 d .
Cl1 Cl 0.76078(5) 0.79537(4) 0.730778(10) 0.03743(11) Uani 1 1 d .
N1 N 0.67442(14) 0.55345(13) 0.79733(4) 0.0235(3) Uani 1 1 d .
C1 C 0.63622(15) 0.67339(16) 0.79716(4) 0.0231(3) Uani 1 1 d .
C2 C 0.50217(16) 0.69209(17) 0.79658(5) 0.0251(3) Uani 1 1 d .
C3 C 0.45256(18) 0.81517(19) 0.79622(5) 0.0309(4) Uani 1 1 d .
H3 H 0.5077 0.8850 0.7965 0.037 Uiso 1 1 d R
C4 C 0.3247(2) 0.8348(2) 0.79546(5) 0.0409(4) Uani 1 1 d .
H4 H 0.2922 0.9175 0.7952 0.049 Uiso 1 1 d R
C5 C 0.24326(19) 0.7321(2) 0.79513(5) 0.0434(5) Uani 1 1 d .
H5 H 0.1555 0.7462 0.7944 0.052 Uiso 1 1 d R
C6 C 0.28764(17) 0.6118(2) 0.79561(5) 0.0362(4) Uani 1 1 d .
H6 H 0.2308 0.5434 0.7957 0.043 Uiso 1 1 d R
C7 C 0.41791(17) 0.58993(17) 0.79606(5) 0.0274(4) Uani 1 1 d .
C8 C 0.46869(18) 0.46711(17) 0.79572(5) 0.0297(4) Uani 1 1 d .
H8 H 0.4149 0.3963 0.7950 0.036 Uiso 1 1 d R
C9 C 0.59284(18) 0.45165(16) 0.79630(5) 0.0284(4) Uani 1 1 d .
H9 H 0.6266 0.3693 0.7959 0.034 Uiso 1 1 d R
C10 C 0.81149(18) 0.52457(16) 0.79642(5) 0.0257(3) Uani 1 1 d .
H10 H 0.8568 0.6059 0.7992 0.031 Uiso 1 1 d R
C11 C 0.84881(17) 0.44245(16) 0.82837(5) 0.0264(4) Uani 1 1 d .
C12 C 0.95544(19) 0.36692(18) 0.82575(6) 0.0355(4) Uani 1 1 d .
H12 H 1.0014 0.3642 0.8037 0.043 Uiso 1 1 d R
C13 C 0.9933(2) 0.2960(2) 0.85509(8) 0.0512(7) Uani 1 1 d .
H13 H 1.0660 0.2454 0.8531 0.061 Uiso 1 1 d R
C14 C 0.9276(2) 0.2981(2) 0.88719(7) 0.0519(7) Uani 1 1 d .
H14 H 0.9548 0.2489 0.9071 0.062 Uiso 1 1 d R
C15 C 0.8220(2) 0.3720(2) 0.89010(5) 0.0440(5) Uani 1 1 d .
H15 H 0.7760 0.3731 0.9121 0.053 Uiso 1 1 d R
C16 C 0.7830(2) 0.44473(18) 0.86085(5) 0.0336(4) Uani 1 1 d .
H16 H 0.7108 0.4961 0.8631 0.040 Uiso 1 1 d R
C17 C 0.8459(2) 0.4726(2) 0.75930(5) 0.0403(5) Uani 1 1 d .
H17A H 0.8085 0.3895 0.7563 0.060 Uiso 1 1 d R
H17B H 0.9372 0.4662 0.7573 0.060 Uiso 1 1 d R
H17C H 0.8141 0.5288 0.7404 0.060 Uiso 1 1 d R
C18 C 0.92153(17) 0.94990(17) 0.79517(5) 0.0304(4) Uani 1 1 d .
H18 H 0.9546 0.9060 0.7749 0.037 Uiso 1 1 d R
C19 C 0.81380(19) 1.01765(16) 0.79038(5) 0.0295(4) Uani 1 1 d .
H19 H 0.7808 1.0211 0.7665 0.035 Uiso 1 1 d R
C20 C 0.7422(2) 1.08848(16) 0.81927(5) 0.0329(4) Uani 1 1 d .
H20A H 0.7841 1.1696 0.8238 0.039 Uiso 1 1 d R
H20B H 0.6568 1.1065 0.8102 0.039 Uiso 1 1 d R
C21 C 0.7318(2) 1.01703(17) 0.85494(5) 0.0329(4) Uani 1 1 d .
H21A H 0.6592 1.0492 0.8688 0.039 Uiso 1 1 d R
H21B H 0.8081 1.0326 0.8695 0.039 Uiso 1 1 d R
C22 C 0.71655(18) 0.87641(18) 0.84940(4) 0.0286(4) Uani 1 1 d .
H22 H 0.6344 0.8444 0.8459 0.034 Uiso 1 1 d R
C23 C 0.81689(19) 0.79188(16) 0.84927(4) 0.0302(4) Uani 1 1 d .
H23 H 0.7972 0.7057 0.8464 0.036 Uiso 1 1 d R
C24 C 0.9530(2) 0.8257(2) 0.85287(5) 0.0366(4) Uani 1 1 d .
H24A H 1.0046 0.7537 0.8450 0.044 Uiso 1 1 d R
H24B H 0.9715 0.8416 0.8788 0.044 Uiso 1 1 d R
C25 C 0.99060(18) 0.9411(2) 0.83070(5) 0.0348(4) Uani 1 1 d .
H25A H 0.9730 1.0173 0.8451 0.042 Uiso 1 1 d R
H25B H 1.0818 0.9383 0.8260 0.042 Uiso 1 1 d R

loop_
_atom_site_aniso_label
_atom_site_aniso_U_11
_atom_site_aniso_U_22
_atom_site_aniso_U_33
_atom_site_aniso_U_23
_atom_site_aniso_U_13
_atom_site_aniso_U_12
Rh1 0.02540(7) 0.01863(6) 0.01844(5) 0.00159(4) 0.00090(6) -0.00115(5)
Cl1 0.0560(3) 0.0363(2) 0.01993(16) 0.00192(15) 0.0010(2) -0.0091(2)
N1 0.0278(7) 0.0212(6) 0.0214(6) 0.0016(6) 0.0005(6) -0.0021(6)
C1 0.0313(8) 0.0217(8) 0.0163(6) 0.0008(7) 0.0028(6) -0.0017(6)
C2 0.0288(8) 0.0277(8) 0.0188(7) -0.0021(7) 0.0013(7) -0.0012(7)
C3 0.0336(9) 0.0281(9) 0.0312(8) -0.0043(9) 0.0015(8) 0.0014(7)
C4 0.0359(10) 0.0416(11) 0.0452(10) -0.0092(10) 0.0027(10) 0.0110(9)
C5 0.0273(9) 0.0562(13) 0.0466(10) -0.0114(10) 0.0056(10) 0.0025(10)
C6 0.0304(10) 0.0477(12) 0.0305(8) -0.0043(9) 0.0043(8) -0.0092(8)
C7 0.0319(9) 0.0325(10) 0.0177(7) -0.0006(7) 0.0036(7) -0.0041(7)
C8 0.0393(10) 0.0260(9) 0.0236(7) 0.0028(7) -0.0021(8) -0.0101(7)
C9 0.0411(11) 0.0184(8) 0.0258(7) 0.0011(7) -0.0008(8) -0.0046(7)
C10 0.0279(9) 0.0215(8) 0.0277(8) 0.0007(7) 0.0032(8) 0.0021(7)
C11 0.0295(10) 0.0180(8) 0.0316(8) 0.0006(7) -0.0049(7) -0.0030(6)
C12 0.0283(10) 0.0252(9) 0.0530(11) -0.0037(9) -0.0077(9) -0.0025(7)
C13 0.0355(12) 0.0279(11) 0.0902(19) 0.0068(11) -0.0283(13) -0.0026(9)
C14 0.0585(15) 0.0343(12) 0.0631(15) 0.0224(11) -0.0344(13) -0.0169(10)
C15 0.0592(15) 0.0383(12) 0.0345(9) 0.0128(9) -0.0142(10) -0.0171(11)
C16 0.0455(13) 0.0265(9) 0.0286(9) 0.0037(8) -0.0041(8) -0.0026(8)
C17 0.0452(13) 0.0457(13) 0.0301(9) -0.0034(9) 0.0068(9) 0.0089(9)
C18 0.0281(9) 0.0317(10) 0.0315(8) 0.0000(8) 0.0000(8) -0.0064(7)
C19 0.0322(9) 0.0228(8) 0.0334(9) 0.0050(7) -0.0052(8) -0.0065(7)
C20 0.0341(10) 0.0209(8) 0.0437(9) -0.0025(7) -0.0085(10) 0.0025(8)
C21 0.0344(11) 0.0285(9) 0.0357(9) -0.0099(7) 0.0023(8) 0.0058(8)
C22 0.0331(10) 0.0297(9) 0.0230(7) -0.0034(7) 0.0024(7) -0.0023(7)
C23 0.0465(11) 0.0249(9) 0.0191(7) -0.0008(6) -0.0015(8) 0.0016(8)
C24 0.0430(11) 0.0405(11) 0.0264(8) -0.0055(9) -0.0087(8) 0.0141(9)
C25 0.0254(10) 0.0386(11) 0.0404(10) -0.0068(8) -0.0050(8) 0.0029(7)

loop_
_atom_type_symbol
_atom_type_description
_atom_type_scat_dispersion_real
_atom_type_scat_dispersion_imag
_atom_type_scat_source
C C 0.0033 0.0016 'International Tables Vol C Tables 4.2.6.8 and 6.1.1.4'
H H 0.0000 0.0000 'International Tables Vol C Tables 4.2.6.8 and 6.1.1.4'
N N 0.0061 0.0033 'International Tables Vol C Tables 4.2.6.8 and 6.1.1.4'
Cl Cl 0.1484 0.1585 'International Tables Vol C Tables 4.2.6.8 and 6.1.1.4'
Rh Rh -1.1178 0.9187 'International Tables Vol C Tables 4.2.6.8 and 6.1.1.4'

loop_
_geom_angle_atom_site_label_1
_geom_angle_atom_site_label_2
_geom_angle_atom_site_label_3
_geom_angle
C1 Rh1 C23 93.09(7)
C1 Rh1 C22 93.46(7)
C23 Rh1 C22 38.49(7)
C1 Rh1 C19 156.53(7)
C23 Rh1 C19 97.09(7)
C22 Rh1 C19 81.76(7)
C1 Rh1 C18 167.69(7)
C23 Rh1 C18 81.20(7)
C22 Rh1 C18 88.82(7)
C19 Rh1 C18 35.77(7)
C1 Rh1 Cl1 88.03(4)
C23 Rh1 Cl1 156.37(6)
C22 Rh1 Cl1 165.02(5)
C19 Rh1 Cl1 90.95(5)
C18 Rh1 Cl1 92.88(5)
C1 N1 C9 123.60(16)
C1 N1 C10 119.55(13)
C9 N1 C10 116.75(14)
N1 C1 C2 115.61(15)
N1 C1 Rh1 122.83(12)
C2 C1 Rh1 121.49(13)
C7 C2 C3 118.52(17)
C7 C2 C1 121.58(17)
C3 C2 C1 119.90(16)
C4 C3 C2 120.67(19)
C4 C3 H3 119.6
C2 C3 H3 119.7
C3 C4 C5 119.7(2)
C3 C4 H4 120.2
C5 C4 H4 120.1
C6 C5 C4 121.3(2)
C6 C5 H5 119.4
C4 C5 H5 119.3
C5 C6 C7 119.78(18)
C5 C6 H6 120.0
C7 C6 H6 120.2
C6 C7 C2 119.99(18)
C6 C7 C8 121.99(17)
C2 C7 C8 118.02(17)
C9 C8 C7 119.55(16)
C9 C8 H8 120.1
C7 C8 H8 120.3
C8 C9 N1 121.62(16)
C8 C9 H9 119.4
N1 C9 H9 119.0
N1 C10 C11 110.95(15)
N1 C10 C17 109.33(16)
C11 C10 C17 115.07(15)
N1 C10 H10 107.0
C11 C10 H10 107.1
C17 C10 H10 107.0
C16 C11 C12 118.77(18)
C16 C11 C10 121.70(17)
C12 C11 C10 119.46(17)
C13 C12 C11 120.0(2)
C13 C12 H12 120.2
C11 C12 H12 119.8
C14 C13 C12 121.1(2)
C14 C13 H13 119.5
C12 C13 H13 119.4
C13 C14 C15 119.5(2)
C13 C14 H14 120.1
C15 C14 H14 120.4
C14 C15 C16 120.2(2)
C14 C15 H15 119.7
C16 C15 H15 120.1
C11 C16 C15 120.5(2)
C11 C16 H16 119.7
C15 C16 H16 119.9
C10 C17 H17A 109.5
C10 C17 H17B 109.5
H17A C17 H17B 109.5
C10 C17 H17C 109.5
H17A C17 H17C 109.5
H17B C17 H17C 109.5
C19 C18 C25 123.77(18)
C19 C18 Rh1 70.70(10)
C25 C18 Rh1 110.16(12)
C19 C18 H18 118.1
C25 C18 H18 118.1
Rh1 C18 H18 89.2
C18 C19 C20 126.63(18)
C18 C19 Rh1 73.53(11)
C20 C19 Rh1 106.36(12)
C18 C19 H19 116.9
C20 C19 H19 116.5
Rh1 C19 H19 90.5
C19 C20 C21 113.21(15)
C19 C20 H20A 109.2
C21 C20 H20A 108.9
C19 C20 H20B 108.9
C21 C20 H20B 108.8
H20A C20 H20B 107.7
C22 C21 C20 112.63(14)
C22 C21 H21A 109.1
C20 C21 H21A 109.2
C22 C21 H21B 109.0
C20 C21 H21B 109.0
H21A C21 H21B 107.8
C23 C22 C21 123.59(18)
C23 C22 Rh1 70.11(9)
C21 C22 Rh1 112.72(12)
C23 C22 H22 118.3
C21 C22 H22 118.1
Rh1 C22 H22 87.5
C22 C23 C24 125.74(17)
C22 C23 Rh1 71.40(10)
C24 C23 Rh1 110.18(12)
C22 C23 H23 117.1
C24 C23 H23 117.2
Rh1 C23 H23 87.8
C23 C24 C25 113.54(15)
C23 C24 H24A 109.0
C25 C24 H24A 108.8
C23 C24 H24B 108.6
C25 C24 H24B 108.9
H24A C24 H24B 107.7
C18 C25 C24 112.71(16)
C18 C25 H25A 108.8
C24 C25 H25A 109.0
C18 C25 H25B 109.3
C24 C25 H25B 109.1
H25A C25 H25B 107.8

loop_
_geom_bond_atom_site_label_1
_geom_bond_atom_site_label_2
_geom_bond_distance
Rh1 C1 2.0196(17)
Rh1 C23 2.1171(16)
Rh1 C22 2.1337(16)
Rh1 C19 2.2129(17)
Rh1 C18 2.2486(18)
Rh1 Cl1 2.3913(4)
N1 C1 1.344(2)
N1 C9 1.394(2)
N1 C10 1.496(2)
C1 C2 1.446(2)
C2 C7 1.414(3)
C2 C3 1.417(2)
C3 C4 1.381(3)
C3 H3 0.9500
C4 C5 1.399(3)
C4 H4 0.9500
C5 C6 1.370(3)
C5 H5 0.9500
C6 C7 1.411(3)
C6 H6 0.9500
C7 C8 1.419(3)
C8 C9 1.336(3)
C8 H8 0.9500
C9 H9 0.9500
C10 C11 1.522(2)
C10 C17 1.523(2)
C10 H10 1.0000
C11 C16 1.390(3)
C11 C12 1.399(3)
C12 C13 1.381(3)
C12 H12 0.9500
C13 C14 1.377(4)
C13 H13 0.9500
C14 C15 1.380(4)
C14 H14 0.9500
C15 C16 1.393(3)
C15 H15 0.9500
C16 H16 0.9500
C17 H17A 0.9800
C17 H17B 0.9800
C17 H17C 0.9800
C18 C19 1.371(3)
C18 C25 1.507(3)
C18 H18 0.9500
C19 C20 1.515(3)
C19 H19 0.9500
C20 C21 1.525(3)
C20 H20A 0.9900
C20 H20B 0.9900
C21 C22 1.524(3)
C21 H21A 0.9900
C21 H21B 0.9900
C22 C23 1.401(3)
C22 H22 0.9500
C23 C24 1.503(3)
C23 H23 0.9500
C24 C25 1.533(3)
C24 H24A 0.9900
C24 H24B 0.9900
C25 H25A 0.9900
C25 H25B 0.9900

loop_
_geom_torsion_atom_site_label_1
_geom_torsion_atom_site_label_2
_geom_torsion_atom_site_label_3
_geom_torsion_atom_site_label_4
_geom_torsion
C9 N1 C1 C2 1.3(2)
C10 N1 C1 C2 177.57(15)
C9 N1 C1 Rh1 -175.68(13)
C10 N1 C1 Rh1 0.6(2)
C23 Rh1 C1 N1 -72.12(14)
C22 Rh1 C1 N1 -110.67(13)
C19 Rh1 C1 N1 172.11(15)
C18 Rh1 C1 N1 -10.3(4)
Cl1 Rh1 C1 N1 84.25(13)
C23 Rh1 C1 C2 111.12(13)
C22 Rh1 C1 C2 72.57(13)
C19 Rh1 C1 C2 -4.6(2)
C18 Rh1 C1 C2 173.0(3)
Cl1 Rh1 C1 C2 -92.51(12)
N1 C1 C2 C7 -0.3(2)
Rh1 C1 C2 C7 176.68(13)
N1 C1 C2 C3 -179.76(16)
Rh1 C1 C2 C3 -2.8(2)
C7 C2 C3 C4 0.1(3)
C1 C2 C3 C4 179.62(16)
C2 C3 C4 C5 0.2(3)
C3 C4 C5 C6 0.1(3)
C4 C5 C6 C7 -0.7(3)
C5 C6 C7 C2 1.0(3)
C5 C6 C7 C8 -178.53(18)
C3 C2 C7 C6 -0.7(3)
C1 C2 C7 C6 179.82(16)
C3 C2 C7 C8 178.81(16)
C1 C2 C7 C8 -0.7(2)
C6 C7 C8 C9 -179.78(18)
C2 C7 C8 C9 0.7(2)
C7 C8 C9 N1 0.2(3)
C1 N1 C9 C8 -1.3(3)
C10 N1 C9 C8 -177.67(16)
C1 N1 C10 C11 124.11(15)
C9 N1 C10 C11 -59.3(2)
C1 N1 C10 C17 -107.93(18)
C9 N1 C10 C17 68.6(2)
N1 C10 C11 C16 -27.4(2)
C17 C10 C11 C16 -152.18(18)
N1 C10 C11 C12 155.68(16)
C17 C10 C11 C12 30.9(2)
C16 C11 C12 C13 0.2(3)
C10 C11 C12 C13 177.25(17)
C11 C12 C13 C14 0.1(3)
C12 C13 C14 C15 0.1(3)
C13 C14 C15 C16 -0.5(3)
C12 C11 C16 C15 -0.7(3)
C10 C11 C16 C15 -177.63(17)
C14 C15 C16 C11 0.8(3)
C1 Rh1 C18 C19 -178.4(4)
C23 Rh1 C18 C19 -115.39(13)
C22 Rh1 C18 C19 -77.49(12)
Cl1 Rh1 C18 C19 87.63(12)
C1 Rh1 C18 C25 -58.4(3)
C23 Rh1 C18 C25 4.54(13)
C22 Rh1 C18 C25 42.44(14)
C19 Rh1 C18 C25 119.9(2)
Cl1 Rh1 C18 C25 -152.45(13)
C25 C18 C19 C20 -3.4(3)
Rh1 C18 C19 C20 98.41(18)
C25 C18 C19 Rh1 -101.83(17)
C1 Rh1 C19 C18 179.13(14)
C23 Rh1 C19 C18 64.11(13)
C22 Rh1 C19 C18 99.52(13)
Cl1 Rh1 C19 C18 -93.61(12)
C1 Rh1 C19 C20 55.0(2)
C23 Rh1 C19 C20 -60.06(13)
C22 Rh1 C19 C20 -24.65(13)
C18 Rh1 C19 C20 -124.17(18)
Cl1 Rh1 C19 C20 142.21(12)
C18 C19 C20 C21 -41.8(3)
Rh1 C19 C20 C21 39.60(19)
C19 C20 C21 C22 -36.3(2)
C20 C21 C22 C23 93.8(2)
C20 C21 C22 Rh1 13.3(2)
C1 Rh1 C22 C23 90.61(12)
C19 Rh1 C22 C23 -112.50(12)
C18 Rh1 C22 C23 -77.29(12)
Cl1 Rh1 C22 C23 -174.05(16)
C1 Rh1 C22 C21 -150.30(14)
C23 Rh1 C22 C21 119.10(19)
C19 Rh1 C22 C21 6.60(14)
C18 Rh1 C22 C21 41.81(14)
Cl1 Rh1 C22 C21 -55.0(3)
C21 C22 C23 C24 -2.7(3)
Rh1 C22 C23 C24 101.91(16)
C21 C22 C23 Rh1 -104.65(16)
C1 Rh1 C23 C22 -91.68(12)
C19 Rh1 C23 C22 67.13(12)
C18 Rh1 C23 C22 99.28(12)
Cl1 Rh1 C23 C22 176.17(10)
C1 Rh1 C23 C24 146.11(13)
C22 Rh1 C23 C24 -122.20(18)
C19 Rh1 C23 C24 -55.07(14)
C18 Rh1 C23 C24 -22.92(13)
Cl1 Rh1 C23 C24 54.0(2)
C22 C23 C24 C25 -42.5(2)
Rh1 C23 C24 C25 38.68(19)
C19 C18 C25 C24 94.4(2)
Rh1 C18 C25 C24 14.6(2)
C23 C24 C25 C18 -35.4(2)
